data_7250874
loop_
_publ_author_name
'Tang, Baolei'
'Yang, Xuesong'
'Chen, Donghe'
'Hu, Hanlin'
'Zhang, Hongyu'

_publ_section_title
;
 Reversible mechanochromism and polarization modulation in an elastic
 organic crystal
;
_journal_issue 40
_journal_name_full CrystEngComm
_journal_page_first 6606
_journal_page_last 6610
_journal_paper_doi 10.1039/D5CE00768B
_journal_volume 27
_journal_year 2025
_chemical_formula_moiety '2(C31 H22 F6 N2)'
_chemical_formula_sum 'C62 H44 F12 N4'
_chemical_formula_weight 1073.01
_space_group_crystal_system triclinic
_space_group_IT_number 2
_space_group_name_Hall '-P 1'
_space_group_name_H-M_alt 'P -1'
_atom_sites_solution_hydrogens geom
_atom_sites_solution_primary dual
_audit_block_doi 10.5517/ccdc.csd.cc2nv6vl
_audit_creation_date 2020-09-17
_audit_creation_method
;
Olex2 1.2
(compiled 2018.05.29 svn.r3508 for OlexSys, GUI svn.r5506)
;
_audit_update_record
;
2025-06-28 deposited with the CCDC.	2025-09-17 downloaded from the CCDC.
;
_cell_angle_alpha 104.466(15)
_cell_angle_beta 93.783(17)
_cell_angle_gamma 90.299(16)
_cell_formula_units_Z 2
_cell_length_a 8.200(3)
_cell_length_b 18.575(8)
_cell_length_c 18.646(8)
_cell_measurement_reflns_used 7958
_cell_measurement_temperature 300(2)
_cell_measurement_theta_max 26.51
_cell_measurement_theta_min 2.71
_cell_volume 2743(2)
_computing_cell_refinement 'SAINT V8.40A (?, 2016)'
_computing_data_reduction 'SAINT V8.40A (?, 2016)'
_computing_molecular_graphics 'Olex2 (Dolomanov et al., 2009)'
_computing_publication_material 'Olex2 (Dolomanov et al., 2009)'
_computing_structure_refinement 'XL (Sheldrick, 2008)'
_computing_structure_solution 'XT (Sheldrick, 2015)'
_diffrn_ambient_temperature 300.0
_diffrn_measured_fraction_theta_full 0.999
_diffrn_measured_fraction_theta_max 0.979
_diffrn_measurement_device_type 'Bruker APEX-II CCD'
_diffrn_measurement_method '\f and \w scans'
_diffrn_radiation_type MoK\a
_diffrn_radiation_wavelength 0.71073
_diffrn_reflns_av_R_equivalents 0.1491
_diffrn_reflns_av_unetI/netI 0.0925
_diffrn_reflns_Laue_measured_fraction_full 0.999
_diffrn_reflns_Laue_measured_fraction_max 0.979
_diffrn_reflns_limit_h_max 10
_diffrn_reflns_limit_h_min -10
_diffrn_reflns_limit_k_max 23
_diffrn_reflns_limit_k_min -23
_diffrn_reflns_limit_l_max 23
_diffrn_reflns_limit_l_min -23
_diffrn_reflns_number 88021
_diffrn_reflns_point_group_measured_fraction_full 0.999
_diffrn_reflns_point_group_measured_fraction_max 0.979
_diffrn_reflns_theta_full 25.242
_diffrn_reflns_theta_max 27.005
_diffrn_reflns_theta_min 2.490
_diffrn_standards_number 0
_exptl_absorpt_coefficient_mu 0.105
_exptl_absorpt_correction_type none
_exptl_crystal_colour yellow
_exptl_crystal_colour_primary yellow
_exptl_crystal_density_diffrn 1.299
_exptl_crystal_description needle
_exptl_crystal_F_000 1104
_refine_diff_density_max 0.703
_refine_diff_density_min -0.398
_refine_diff_density_rms 0.053
_refine_ls_extinction_method none
_refine_ls_goodness_of_fit_ref 1.019
_refine_ls_hydrogen_treatment constr
_refine_ls_matrix_type full
_refine_ls_number_parameters 707
_refine_ls_number_reflns 11759
_refine_ls_number_restraints 0
_refine_ls_restrained_S_all 1.019
_refine_ls_R_factor_all 0.2125
_refine_ls_R_factor_gt 0.1049
_refine_ls_shift/su_max 0.000
_refine_ls_shift/su_mean 0.000
_refine_ls_structure_factor_coef Fsqd
_refine_ls_weighting_details 'w=1/[\s^2^(Fo^2^)+(0.1012P)^2^+3.7588P] where P=(Fo^2^+2Fc^2^)/3'
_refine_ls_weighting_scheme calc
_refine_ls_wR_factor_gt 0.2421
_refine_ls_wR_factor_ref 0.3004
_reflns_Friedel_coverage 0.000
_reflns_number_gt 5305
_reflns_number_total 11759
_reflns_threshold_expression 'I > 2\s(I)'
_cod_data_source_file d5ce00768b2.cif
_cod_data_source_block 111
_cod_depositor_comments 'Adding full bibliography for 7250874.cif.'
_cod_database_code 7250874
_shelx_shelxl_version_number 2014/7
_shelx_space_group_comment
;
The symmetry employed for this shelxl refinement is uniquely defined
by the following loop, which should always be used as a source of
symmetry information in preference to the above space-group names.
They are only intended as comments.
;
_olex2_refinement_description
;
1. Fixed Uiso
 At 1.2 times of:
  All C(H) groups
 At 1.5 times of:
  All C(H,H,H) groups
2.a Aromatic/amide H refined with riding coordinates:
 C005(H005), C00B(H00B), C00I(H00I), C00J(H00J), C00K(H00K), C00L(H00L),
 C00P(H00P), C00Q(H00Q), C00R(H00R), C00S(H00S), C00Z(H00Z), C011(H011),
 C015(H015), C016(H016), C018(H018), C019(H019), C01B(H01B), C01E(H01E),
 C01J(H01J), C01K(H01K), C01L(H01L), C01M(H01M), C01N(H01N), C01P(H01P),
 C01Q(H01Q), C01R(H01R), C01U(H01U), C01V(H01V), C01W(H01W), C01Y(H01Y),
 C01Z(H01Z), C020(H020)
2.b Idealised Me refined as rotating group:
 C023(H02A,H02B,H02C), C024(H02G,H02H,H02I), C025(H02D,H02E,H02F), C026(H02J,
 H02K,H02L)
;
_olex2_submission_special_instructions 'No special instructions were received'

loop_
_space_group_symop_operation_xyz
'x, y, z'
'-x, -y, -z'

loop_
_atom_site_label
_atom_site_type_symbol
_atom_site_fract_x
_atom_site_fract_y
_atom_site_fract_z
_atom_site_U_iso_or_equiv
_atom_site_adp_type
_atom_site_occupancy
_atom_site_site_symmetry_order
_atom_site_calc_flag
_atom_site_refinement_flags_posn
_atom_site_refinement_flags_adp
_atom_site_refinement_flags_occupancy
_atom_site_disorder_assembly
_atom_site_disorder_group
N001 N 0.0532(5) 0.5152(2) 0.8093(2) 0.0661(11) Uani 1 1 d . . . . .
N002 N 0.7490(6) 0.3919(3) 0.5986(3) 0.0725(12) Uani 1 1 d . . . . .
N003 N 0.5622(6) 0.1439(2) 0.8155(2) 0.0707(12) Uani 1 1 d . . . . .
N004 N 0.2519(6) 0.1570(3) 0.6031(3) 0.0776(13) Uani 1 1 d . . . . .
C005 C 0.3781(6) 0.3276(3) 0.5747(3) 0.0524(11) Uani 1 1 d . . . . .
H005 H 0.4351 0.3558 0.5494 0.063 Uiso 1 1 calc R . . . .
C006 C 0.4765(5) 0.2190(3) 0.4802(3) 0.0504(11) Uani 1 1 d . . . . .
C007 C 0.3883(6) 0.2539(3) 0.5472(3) 0.0519(11) Uani 1 1 d . . . . .
F008 F 1.2958(7) 0.4359(3) 0.4347(4) 0.179(3) Uani 1 1 d . . . . .
C009 C 0.8886(5) 0.2672(2) 0.5457(2) 0.0494(11) Uani 1 1 d . . . . .
C00A C 0.9786(5) 0.2686(3) 0.4793(3) 0.0522(11) Uani 1 1 d . . . . .
C00B C 1.0266(5) 0.3360(3) 0.4669(3) 0.0528(11) Uani 1 1 d . . . . .
H00B H 1.0032 0.3800 0.5007 0.063 Uiso 1 1 calc R . . . .
C00C C 0.2942(6) 0.3717(2) 0.6367(3) 0.0505(11) Uani 1 1 d . . . . .
C00D C 0.7960(6) 0.1958(2) 0.6377(3) 0.0528(11) Uani 1 1 d . . . . .
C00E C 0.8106(6) 0.3359(3) 0.5775(3) 0.0556(12) Uani 1 1 d . . . . .
C00F C 0.3121(6) 0.2017(3) 0.5800(3) 0.0572(12) Uani 1 1 d . . . . .
F00G F 0.5571(7) -0.0074(2) 0.4186(4) 0.165(2) Uani 1 1 d . . . . .
C00H C 0.1352(6) 0.4689(3) 0.7526(3) 0.0579(12) Uani 1 1 d . . . . .
C00I C 0.5220(6) 0.1451(3) 0.4671(3) 0.0561(12) Uani 1 1 d . . . . .
H00I H 0.4984 0.1177 0.5007 0.067 Uiso 1 1 calc R . . . .
C00J C 0.8772(6) 0.2080(3) 0.5750(3) 0.0541(12) Uani 1 1 d . . . . .
H00J H 0.9327 0.1667 0.5499 0.065 Uiso 1 1 calc R . . . .
C00K C 0.1231(6) 0.3915(3) 0.7415(3) 0.0601(13) Uani 1 1 d . . . . .
H00K H 0.0623 0.3716 0.7726 0.072 Uiso 1 1 calc R . . . .
C00L C 1.0138(6) 0.2035(3) 0.4266(3) 0.0584(12) Uani 1 1 d . . . . .
H00L H 0.9841 0.1575 0.4336 0.070 Uiso 1 1 calc R . . . .
C00M C -0.0956(6) 0.4902(3) 0.8331(3) 0.0588(13) Uani 1 1 d . . . . .
F00N F 0.7943(7) 0.0286(2) 0.4278(4) 0.185(3) Uani 1 1 d . . . . .
C00O C 0.1016(7) 0.5914(3) 0.8385(3) 0.0644(14) Uani 1 1 d . . . . .
C00P C 0.5143(6) 0.2584(3) 0.4286(3) 0.0576(12) Uani 1 1 d . . . . .
H00P H 0.4870 0.3081 0.4364 0.069 Uiso 1 1 calc R . . . .
C00Q C 0.3071(6) 0.4492(3) 0.6500(3) 0.0611(13) Uani 1 1 d . . . . .
H00Q H 0.3700 0.4694 0.6199 0.073 Uiso 1 1 calc R . . . .
C00R C 0.2004(6) 0.3444(3) 0.6850(3) 0.0594(13) Uani 1 1 d . . . . .
H00R H 0.1900 0.2933 0.6788 0.071 Uiso 1 1 calc R . . . .
C00S C 0.8062(7) 0.1258(3) 0.6519(3) 0.0642(13) Uani 1 1 d . . . . .
H00S H 0.8661 0.0896 0.6214 0.077 Uiso 1 1 calc R . . . .
C00T C 1.1088(6) 0.3389(3) 0.4051(3) 0.0573(12) Uani 1 1 d . . . . .
C00U C 0.6143(7) 0.0848(3) 0.8480(3) 0.0648(14) Uani 1 1 d . . . . .
C00V C 1.0930(6) 0.2071(3) 0.3638(3) 0.0609(13) Uani 1 1 d . . . . .
C00W C 0.6024(6) 0.1118(3) 0.4042(3) 0.0612(13) Uani 1 1 d . . . . .
F00X F 1.0634(7) 0.4642(3) 0.4169(4) 0.186(3) Uani 1 1 d . . . . .
F00Y F 0.7537(6) 0.2501(4) 0.2762(3) 0.183(3) Uani 1 1 d . . . . .
C00Z C 0.7076(6) 0.2484(3) 0.6867(3) 0.0603(13) Uani 1 1 d . . . . .
H00Z H 0.7009 0.2964 0.6804 0.072 Uiso 1 1 calc R . . . .
C010 C 0.6414(7) 0.1601(3) 0.7570(3) 0.0625(13) Uani 1 1 d . . . . .
C011 C 0.2299(7) 0.4965(3) 0.7061(3) 0.0644(14) Uani 1 1 d . . . . .
H011 H 0.2415 0.5477 0.7128 0.077 Uiso 1 1 calc R . . . .
C012 C 0.5929(6) 0.2236(3) 0.3653(3) 0.0631(13) Uani 1 1 d . . . . .
C013 C 0.4151(7) 0.1811(3) 0.8406(3) 0.0641(13) Uani 1 1 d . . . . .
F014 F 0.6702(9) -0.0018(3) 0.3268(3) 0.191(3) Uani 1 1 d . . . . .
C015 C 0.6304(7) 0.2315(3) 0.7440(3) 0.0634(13) Uani 1 1 d . . . . .
H015 H 0.5702 0.2675 0.7744 0.076 Uiso 1 1 calc R . . . .
C016 C -0.2271(7) 0.4657(3) 0.7832(3) 0.0701(15) Uani 1 1 d . . . . .
H016 H -0.2222 0.4659 0.7335 0.084 Uiso 1 1 calc R . . . .
C017 C 1.1652(8) 0.4116(3) 0.3964(4) 0.0753(16) Uani 1 1 d . . . . .
C018 C 0.2829(7) 0.1815(3) 0.7918(3) 0.0722(15) Uani 1 1 d . . . . .
H018 H 0.2885 0.1589 0.7416 0.087 Uiso 1 1 calc R . . . .
C019 C 0.7306(7) 0.1077(3) 0.7097(3) 0.0691(15) Uani 1 1 d . . . . .
H019 H 0.7398 0.0600 0.7167 0.083 Uiso 1 1 calc R . . . .
C01A C 0.6548(9) 0.0340(3) 0.3944(4) 0.0791(17) Uani 1 1 d . . . . .
C01B C 1.1393(6) 0.2744(3) 0.3525(3) 0.0642(14) Uani 1 1 d . . . . .
H01B H 1.1904 0.2765 0.3099 0.077 Uiso 1 1 calc R . . . .
F01C F 1.0022(6) 0.1113(4) 0.2651(4) 0.222(4) Uani 1 1 d . . . . .
F01D F 1.1926(10) 0.4142(3) 0.3309(3) 0.199(3) Uani 1 1 d . . . . .
C01E C 0.6351(6) 0.1499(3) 0.3521(3) 0.0656(14) Uani 1 1 d . . . . .
H01E H 0.6844 0.1266 0.3091 0.079 Uiso 1 1 calc R . . . .
C01F C -0.3833(7) 0.4410(3) 0.8803(3) 0.0713(15) Uani 1 1 d . . . . .
F01G F 1.2416(7) 0.1392(3) 0.2678(4) 0.208(4) Uani 1 1 d . . . . .
C01H C 0.1259(8) 0.2499(3) 0.8909(4) 0.0778(16) Uani 1 1 d . . . . .
F01I F 0.5096(6) 0.2664(5) 0.2635(4) 0.217(4) Uani 1 1 d . . . . .
C01J C -0.3674(7) 0.4406(3) 0.8080(3) 0.0745(15) Uani 1 1 d . . . . .
H01J H -0.4546 0.4225 0.7736 0.089 Uiso 1 1 calc R . . . .
C01K C 0.1401(8) 0.2161(3) 0.8176(3) 0.0767(16) Uani 1 1 d . . . . .
H01K H 0.0514 0.2161 0.7838 0.092 Uiso 1 1 calc R . . . .
C01L C 0.2620(8) 0.6111(3) 0.8625(3) 0.0789(16) Uani 1 1 d . . . . .
H01L H 0.3396 0.5744 0.8602 0.095 Uiso 1 1 calc R . . . .
C01M C 0.7762(8) 0.0739(3) 0.8648(3) 0.0771(16) Uani 1 1 d . . . . .
H01M H 0.8554 0.1053 0.8547 0.093 Uiso 1 1 calc R . . . .
C01N C 0.4030(8) 0.2147(3) 0.9158(3) 0.0782(16) Uani 1 1 d . . . . .
H01N H 0.4911 0.2145 0.9499 0.094 Uiso 1 1 calc R . . . .
C01O C 1.1210(8) 0.1388(4) 0.3070(4) 0.0828(17) Uani 1 1 d . . . . .
C01P C -0.0137(8) 0.6464(3) 0.8447(3) 0.0832(17) Uani 1 1 d . . . . .
H01P H -0.1231 0.6342 0.8298 0.100 Uiso 1 1 calc R . . . .
C01Q C -0.1083(8) 0.4920(4) 0.9069(3) 0.0859(18) Uani 1 1 d . . . . .
H01Q H -0.0212 0.5099 0.9414 0.103 Uiso 1 1 calc R . . . .
C01R C 0.3081(9) 0.6850(4) 0.8898(3) 0.0878(19) Uani 1 1 d . . . . .
H01R H 0.4172 0.6978 0.9046 0.105 Uiso 1 1 calc R . . . .
C01S C 0.1944(11) 0.7401(3) 0.8953(3) 0.087(2) Uani 1 1 d . . . . .
C01T C 0.6237(8) 0.2644(4) 0.3094(4) 0.0844(18) Uani 1 1 d . . . . .
C01U C 0.2594(9) 0.2481(3) 0.9393(3) 0.0833(18) Uani 1 1 d . . . . .
H01U H 0.2524 0.2702 0.9896 0.100 Uiso 1 1 calc R . . . .
C01V C 0.8232(9) 0.0170(4) 0.8967(3) 0.0914(19) Uani 1 1 d . . . . .
H01V H 0.9338 0.0098 0.9064 0.110 Uiso 1 1 calc R . . . .
C01W C 0.0369(10) 0.7202(3) 0.8735(4) 0.094(2) Uani 1 1 d . . . . .
H01W H -0.0406 0.7572 0.8779 0.113 Uiso 1 1 calc R . . . .
C01X C 0.7100(12) -0.0288(4) 0.9141(4) 0.101(2) Uani 1 1 d . . . . .
C01Y C -0.2514(8) 0.4671(4) 0.9297(3) 0.0869(18) Uani 1 1 d . . . . .
H01Y H -0.2582 0.4680 0.9795 0.104 Uiso 1 1 calc R . . . .
C01Z C 0.4995(8) 0.0381(3) 0.8634(4) 0.0898(19) Uani 1 1 d . . . . .
H01Z H 0.3893 0.0434 0.8509 0.108 Uiso 1 1 calc R . . . .
C020 C 0.5482(10) -0.0174(4) 0.8980(4) 0.107(2) Uani 1 1 d . . . . .
H020 H 0.4691 -0.0474 0.9103 0.129 Uiso 1 1 calc R . . . .
F021 F 1.1643(12) 0.0842(3) 0.3345(3) 0.233(4) Uani 1 1 d . . . . .
F022 F 0.6524(13) 0.3352(4) 0.3374(4) 0.236(4) Uani 1 1 d . . . . .
C023 C -0.5367(8) 0.4121(4) 0.9051(4) 0.110(2) Uani 1 1 d . . . . .
H02A H -0.6192 0.4492 0.9096 0.165 Uiso 1 1 calc GR . . . .
H02B H -0.5132 0.4011 0.9523 0.165 Uiso 1 1 calc GR . . . .
H02C H -0.5753 0.3678 0.8691 0.165 Uiso 1 1 calc GR . . . .
C024 C -0.0319(9) 0.2875(4) 0.9178(4) 0.113(2) Uani 1 1 d . . . . .
H02G H -0.0081 0.3382 0.9442 0.170 Uiso 1 1 calc GR . . . .
H02H H -0.0794 0.2616 0.9501 0.170 Uiso 1 1 calc GR . . . .
H02I H -0.1074 0.2863 0.8759 0.170 Uiso 1 1 calc GR . . . .
C025 C 0.2469(12) 0.8212(3) 0.9243(4) 0.135(3) Uani 1 1 d . . . . .
H02D H 0.2371 0.8363 0.9769 0.202 Uiso 1 1 calc GR . . . .
H02E H 0.1782 0.8513 0.9004 0.202 Uiso 1 1 calc GR . . . .
H02F H 0.3585 0.8275 0.9139 0.202 Uiso 1 1 calc GR . . . .
C026 C 0.7595(13) -0.0923(5) 0.9496(5) 0.162(4) Uani 1 1 d . . . . .
H02J H 0.8756 -0.0985 0.9486 0.243 Uiso 1 1 calc GR . . . .
H02K H 0.7043 -0.1375 0.9223 0.243 Uiso 1 1 calc GR . . . .
H02L H 0.7298 -0.0805 1.0001 0.243 Uiso 1 1 calc GR . . . .

loop_
_atom_site_aniso_label
_atom_site_aniso_U_11
_atom_site_aniso_U_22
_atom_site_aniso_U_33
_atom_site_aniso_U_23
_atom_site_aniso_U_13
_atom_site_aniso_U_12
N001 0.077(3) 0.049(2) 0.065(3) -0.001(2) 0.016(2) -0.004(2)
N002 0.087(3) 0.064(3) 0.072(3) 0.023(2) 0.023(3) -0.001(3)
N003 0.088(3) 0.061(3) 0.076(3) 0.036(2) 0.024(3) 0.009(2)
N004 0.098(4) 0.059(3) 0.081(3) 0.019(2) 0.032(3) 0.012(3)
C005 0.053(3) 0.053(3) 0.052(3) 0.016(2) -0.001(2) 0.002(2)
C006 0.045(3) 0.056(3) 0.051(3) 0.014(2) 0.001(2) 0.004(2)
C007 0.051(3) 0.053(3) 0.051(3) 0.013(2) 0.000(2) 0.003(2)
F008 0.175(5) 0.128(4) 0.258(7) 0.125(4) -0.098(5) -0.084(4)
C009 0.044(3) 0.052(3) 0.050(3) 0.011(2) 0.000(2) -0.007(2)
C00A 0.048(3) 0.053(3) 0.054(3) 0.012(2) 0.001(2) -0.007(2)
C00B 0.048(3) 0.058(3) 0.053(3) 0.015(2) 0.003(2) 0.001(2)
C00C 0.053(3) 0.045(3) 0.051(3) 0.011(2) -0.003(2) 0.003(2)
C00D 0.060(3) 0.045(3) 0.055(3) 0.016(2) 0.004(2) -0.007(2)
C00E 0.061(3) 0.058(3) 0.050(3) 0.018(2) 0.007(2) -0.005(3)
C00F 0.060(3) 0.055(3) 0.056(3) 0.013(2) 0.006(2) 0.011(2)
F00G 0.177(5) 0.065(2) 0.263(6) 0.036(3) 0.115(5) 0.011(3)
C00H 0.073(3) 0.046(3) 0.053(3) 0.010(2) 0.009(3) 0.002(2)
C00I 0.050(3) 0.058(3) 0.059(3) 0.014(2) 0.001(2) -0.006(2)
C00J 0.056(3) 0.051(3) 0.054(3) 0.010(2) 0.005(2) -0.002(2)
C00K 0.074(3) 0.049(3) 0.059(3) 0.012(2) 0.019(3) 0.002(2)
C00L 0.056(3) 0.063(3) 0.055(3) 0.012(2) 0.002(2) -0.008(2)
C00M 0.070(3) 0.049(3) 0.054(3) 0.005(2) 0.007(3) 0.002(2)
F00N 0.147(4) 0.064(3) 0.312(8) 0.010(3) -0.076(5) 0.030(3)
C00O 0.088(4) 0.049(3) 0.052(3) 0.002(2) 0.011(3) -0.004(3)
C00P 0.054(3) 0.066(3) 0.054(3) 0.016(2) 0.002(2) 0.008(2)
C00Q 0.075(3) 0.054(3) 0.056(3) 0.015(2) 0.006(3) 0.000(2)
C00R 0.069(3) 0.048(3) 0.059(3) 0.008(2) 0.007(3) 0.000(2)
C00S 0.082(4) 0.054(3) 0.059(3) 0.015(2) 0.019(3) 0.005(3)
C00T 0.052(3) 0.062(3) 0.061(3) 0.023(3) 0.000(2) -0.002(2)
C00U 0.084(4) 0.054(3) 0.063(3) 0.024(2) 0.015(3) 0.012(3)
C00V 0.054(3) 0.069(3) 0.057(3) 0.009(3) 0.004(2) -0.003(2)
C00W 0.057(3) 0.059(3) 0.060(3) 0.000(3) 0.012(2) -0.003(2)
F00X 0.164(5) 0.105(3) 0.340(9) 0.123(5) 0.120(5) 0.042(3)
F00Y 0.136(4) 0.289(8) 0.199(6) 0.177(6) 0.101(4) 0.080(4)
C00Z 0.073(3) 0.051(3) 0.064(3) 0.025(2) 0.015(3) 0.000(2)
C010 0.082(4) 0.051(3) 0.058(3) 0.018(2) 0.014(3) -0.004(3)
C011 0.085(4) 0.044(3) 0.062(3) 0.010(2) 0.009(3) 0.003(3)
C012 0.052(3) 0.080(4) 0.060(3) 0.023(3) 0.006(2) 0.005(3)
C013 0.076(4) 0.061(3) 0.062(3) 0.025(3) 0.014(3) 0.005(3)
F014 0.357(9) 0.091(3) 0.114(4) -0.009(3) 0.069(5) 0.061(4)
C015 0.081(4) 0.050(3) 0.063(3) 0.018(2) 0.020(3) 0.005(2)
C016 0.089(4) 0.067(3) 0.053(3) 0.013(3) 0.004(3) 0.002(3)
C017 0.084(4) 0.073(4) 0.084(4) 0.043(3) 0.017(3) 0.009(3)
C018 0.088(4) 0.073(4) 0.057(3) 0.017(3) 0.008(3) -0.008(3)
C019 0.095(4) 0.047(3) 0.068(3) 0.016(3) 0.014(3) 0.002(3)
C01A 0.091(5) 0.050(3) 0.093(5) 0.006(3) 0.028(4) 0.004(3)
C01B 0.055(3) 0.086(4) 0.055(3) 0.023(3) 0.006(2) -0.002(3)
F01C 0.102(3) 0.217(6) 0.226(6) -0.156(5) -0.037(4) 0.023(4)
F01D 0.378(9) 0.136(4) 0.103(4) 0.058(3) 0.057(5) -0.075(5)
C01E 0.060(3) 0.075(4) 0.056(3) 0.004(3) 0.009(3) -0.004(3)
C01F 0.074(4) 0.055(3) 0.081(4) 0.006(3) 0.021(3) 0.006(3)
F01G 0.190(5) 0.174(5) 0.207(6) -0.085(5) 0.141(5) -0.056(4)
C01H 0.091(4) 0.064(3) 0.087(4) 0.030(3) 0.031(4) 0.010(3)
F01I 0.106(4) 0.411(11) 0.222(6) 0.258(8) -0.042(4) -0.053(5)
C01J 0.078(4) 0.068(4) 0.071(4) 0.006(3) -0.001(3) -0.003(3)
C01K 0.083(4) 0.076(4) 0.075(4) 0.025(3) 0.012(3) 0.000(3)
C01L 0.096(5) 0.059(3) 0.076(4) 0.006(3) 0.000(3) -0.002(3)
C01M 0.092(5) 0.069(4) 0.076(4) 0.025(3) 0.016(3) 0.005(3)
C01N 0.095(4) 0.086(4) 0.056(3) 0.022(3) 0.006(3) 0.017(3)
C01O 0.085(4) 0.074(4) 0.084(4) 0.004(3) 0.025(4) -0.001(3)
C01P 0.103(5) 0.058(4) 0.084(4) 0.006(3) 0.016(4) 0.012(3)
C01Q 0.085(4) 0.120(5) 0.049(3) 0.015(3) -0.001(3) -0.004(4)
C01R 0.112(5) 0.073(4) 0.070(4) 0.005(3) -0.003(3) -0.022(4)
C01S 0.142(6) 0.057(4) 0.058(4) 0.002(3) 0.016(4) -0.009(4)
C01T 0.082(4) 0.097(5) 0.088(5) 0.043(4) 0.026(4) 0.023(4)
C01U 0.113(5) 0.081(4) 0.060(4) 0.023(3) 0.019(4) 0.016(4)
C01V 0.113(5) 0.088(5) 0.078(4) 0.028(4) 0.014(4) 0.033(4)
C01W 0.136(6) 0.056(4) 0.083(4) 0.003(3) 0.020(4) 0.016(4)
C01X 0.153(7) 0.075(4) 0.092(5) 0.042(4) 0.041(5) 0.036(5)
C01Y 0.087(4) 0.115(5) 0.062(4) 0.024(3) 0.019(3) 0.004(4)
C01Z 0.103(5) 0.070(4) 0.114(5) 0.050(4) 0.029(4) 0.004(3)
C020 0.122(6) 0.080(5) 0.142(7) 0.065(5) 0.032(5) 0.003(4)
F021 0.430(13) 0.116(4) 0.139(5) -0.003(4) 0.053(6) 0.110(6)
F022 0.437(13) 0.138(5) 0.162(6) 0.074(4) 0.106(7) -0.045(6)
C023 0.096(5) 0.094(5) 0.138(6) 0.017(5) 0.045(5) 0.002(4)
C024 0.110(6) 0.109(5) 0.130(6) 0.038(5) 0.046(5) 0.027(4)
C025 0.220(10) 0.057(4) 0.112(6) -0.003(4) 0.002(6) -0.031(5)
C026 0.224(11) 0.131(7) 0.172(9) 0.100(7) 0.059(8) 0.083(7)

loop_
_atom_type_symbol
_atom_type_description
_atom_type_scat_dispersion_real
_atom_type_scat_dispersion_imag
_atom_type_scat_source
C C 0.0033 0.0016 'International Tables Vol C Tables 4.2.6.8 and 6.1.1.4'
H H 0.0000 0.0000 'International Tables Vol C Tables 4.2.6.8 and 6.1.1.4'
F F 0.0171 0.0103 'International Tables Vol C Tables 4.2.6.8 and 6.1.1.4'
N N 0.0061 0.0033 'International Tables Vol C Tables 4.2.6.8 and 6.1.1.4'

loop_
_geom_angle_atom_site_label_1
_geom_angle_atom_site_label_2
_geom_angle_atom_site_label_3
_geom_angle
_geom_angle_site_symmetry_1
_geom_angle_site_symmetry_3
_geom_angle_publ_flag
C00H N001 C00M 120.7(4) . . ?
C00H N001 C00O 121.2(4) . . ?
C00O N001 C00M 117.5(4) . . ?
C00U N003 C013 117.1(4) . . ?
C010 N003 C00U 121.5(4) . . ?
C010 N003 C013 121.1(4) . . ?
C007 C005 C00C 131.9(5) . . ?
C00I C006 C007 120.2(4) . . ?
C00I C006 C00P 118.0(4) . . ?
C00P C006 C007 121.8(4) . . ?
C005 C007 C006 123.9(4) . . ?
C005 C007 C00F 122.0(4) . . ?
C00F C007 C006 114.1(4) . . ?
C00E C009 C00A 113.9(4) . . ?
C00J C009 C00A 124.8(4) . . ?
C00J C009 C00E 121.3(4) . . ?
C00B C00A C009 120.1(4) . . ?
C00B C00A C00L 117.7(4) . . ?
C00L C00A C009 122.1(4) . . ?
C00T C00B C00A 121.3(5) . . ?
C00Q C00C C005 117.2(4) . . ?
C00Q C00C C00R 116.1(4) . . ?
C00R C00C C005 126.7(4) . . ?
C00S C00D C00J 117.9(4) . . ?
C00S C00D C00Z 116.0(4) . . ?
C00Z C00D C00J 126.2(4) . . ?
N002 C00E C009 175.7(5) . . ?
N004 C00F C007 176.5(5) . . ?
N001 C00H C00K 119.6(5) . . ?
C011 C00H N001 122.5(4) . . ?
C011 C00H C00K 117.8(4) . . ?
C006 C00I C00W 120.7(5) . . ?
C009 C00J C00D 132.8(5) . . ?
C00R C00K C00H 120.9(5) . . ?
C00V C00L C00A 120.5(5) . . ?
C016 C00M N001 120.6(5) . . ?
C016 C00M C01Q 119.4(5) . . ?
C01Q C00M N001 120.1(5) . . ?
C01L C00O N001 120.7(5) . . ?
C01L C00O C01P 119.2(5) . . ?
C01P C00O N001 120.0(5) . . ?
C006 C00P C012 120.5(5) . . ?
C011 C00Q C00C 122.4(5) . . ?
C00K C00R C00C 121.8(4) . . ?
C019 C00S C00D 122.7(5) . . ?
C00B C00T C017 119.4(5) . . ?
C01B C00T C00B 120.4(5) . . ?
C01B C00T C017 120.2(5) . . ?
C01M C00U N003 122.0(5) . . ?
C01Z C00U N003 119.3(5) . . ?
C01Z C00U C01M 118.7(5) . . ?
C00L C00V C01O 120.0(5) . . ?
C01B C00V C00L 120.9(5) . . ?
C01B C00V C01O 119.1(5) . . ?
C00I C00W C01A 118.7(5) . . ?
C01E C00W C00I 121.3(5) . . ?
C01E C00W C01A 120.0(5) . . ?
C015 C00Z C00D 122.3(4) . . ?
N003 C010 C015 119.9(5) . . ?
C019 C010 N003 122.4(4) . . ?
C019 C010 C015 117.7(5) . . ?
C00Q C011 C00H 120.9(5) . . ?
C00P C012 C01T 120.0(5) . . ?
C01E C012 C00P 121.2(5) . . ?
C01E C012 C01T 118.7(5) . . ?
C018 C013 N003 120.7(5) . . ?
C018 C013 C01N 119.0(5) . . ?
C01N C013 N003 120.2(5) . . ?
C00Z C015 C010 120.8(5) . . ?
C00M C016 C01J 118.9(5) . . ?
F008 C017 C00T 113.6(5) . . ?
F008 C017 F00X 103.8(7) . . ?
F008 C017 F01D 104.7(6) . . ?
F00X C017 C00T 113.7(5) . . ?
F01D C017 C00T 116.0(6) . . ?
F01D C017 F00X 103.7(6) . . ?
C013 C018 C01K 119.8(5) . . ?
C00S C019 C010 120.6(5) . . ?
F00G C01A C00W 114.4(5) . . ?
F00N C01A F00G 104.9(7) . . ?
F00N C01A C00W 113.2(5) . . ?
F00N C01A F014 104.3(6) . . ?
F014 C01A F00G 104.0(6) . . ?
F014 C01A C00W 114.8(6) . . ?
C00V C01B C00T 119.0(5) . . ?
C00W C01E C012 118.2(5) . . ?
C01J C01F C01Y 117.1(5) . . ?
C01J C01F C023 121.7(6) . . ?
C01Y C01F C023 121.2(6) . . ?
C01K C01H C01U 117.2(6) . . ?
C01K C01H C024 121.2(7) . . ?
C01U C01H C024 121.6(6) . . ?
C01F C01J C016 123.1(5) . . ?
C01H C01K C018 122.2(6) . . ?
C00O C01L C01R 120.3(6) . . ?
C00U C01M C01V 120.9(6) . . ?
C01U C01N C013 119.5(6) . . ?
F01C C01O C00V 116.6(6) . . ?
F01C C01O F01G 108.0(7) . . ?
F01C C01O F021 101.4(7) . . ?
F01G C01O C00V 117.2(6) . . ?
F01G C01O F021 98.0(7) . . ?
F021 C01O C00V 113.1(6) . . ?
C00O C01P C01W 118.8(6) . . ?
C00M C01Q C01Y 120.0(6) . . ?
C01S C01R C01L 120.8(7) . . ?
C01R C01S C025 120.3(8) . . ?
C01W C01S C01R 118.5(6) . . ?
C01W C01S C025 121.2(7) . . ?
F00Y C01T C012 117.0(6) . . ?
F00Y C01T F022 97.6(7) . . ?
F01I C01T F00Y 109.0(7) . . ?
F01I C01T C012 116.6(6) . . ?
F01I C01T F022 100.4(7) . . ?
F022 C01T C012 113.4(6) . . ?
C01H C01U C01N 122.3(6) . . ?
C01X C01V C01M 121.0(7) . . ?
C01S C01W C01P 122.4(6) . . ?
C01V C01X C020 118.0(6) . . ?
C01V C01X C026 121.9(8) . . ?
C020 C01X C026 120.1(8) . . ?
C01F C01Y C01Q 121.5(6) . . ?
C00U C01Z C020 119.7(7) . . ?
C01X C020 C01Z 121.5(6) . . ?

loop_
_geom_bond_atom_site_label_1
_geom_bond_atom_site_label_2
_geom_bond_distance
_geom_bond_site_symmetry_2
_geom_bond_publ_flag
N001 C00H 1.397(6) . ?
N001 C00M 1.439(6) . ?
N001 C00O 1.429(6) . ?
N002 C00E 1.148(6) . ?
N003 C00U 1.435(6) . ?
N003 C010 1.399(6) . ?
N003 C013 1.440(7) . ?
N004 C00F 1.148(6) . ?
C005 C007 1.343(6) . ?
C005 C00C 1.456(6) . ?
C006 C007 1.491(6) . ?
C006 C00I 1.390(6) . ?
C006 C00P 1.394(6) . ?
C007 C00F 1.431(7) . ?
F008 C017 1.263(7) . ?
C009 C00A 1.488(6) . ?
C009 C00E 1.438(7) . ?
C009 C00J 1.351(6) . ?
C00A C00B 1.388(6) . ?
C00A C00L 1.399(7) . ?
C00B C00T 1.384(7) . ?
C00C C00Q 1.401(6) . ?
C00C C00R 1.405(7) . ?
C00D C00J 1.447(6) . ?
C00D C00S 1.393(6) . ?
C00D C00Z 1.401(7) . ?
F00G C01A 1.285(7) . ?
C00H C00K 1.403(6) . ?
C00H C011 1.388(7) . ?
C00I C00W 1.392(7) . ?
C00K C00R 1.381(7) . ?
C00L C00V 1.391(7) . ?
C00M C016 1.374(7) . ?
C00M C01Q 1.379(7) . ?
F00N C01A 1.282(7) . ?
C00O C01L 1.378(8) . ?
C00O C01P 1.384(8) . ?
C00P C012 1.395(7) . ?
C00Q C011 1.378(7) . ?
C00S C019 1.387(7) . ?
C00T C017 1.475(7) . ?
C00T C01B 1.383(7) . ?
C00U C01M 1.371(8) . ?
C00U C01Z 1.370(8) . ?
C00V C01B 1.375(7) . ?
C00V C01O 1.466(8) . ?
C00W C01A 1.481(8) . ?
C00W C01E 1.377(7) . ?
F00X C017 1.289(7) . ?
F00Y C01T 1.264(7) . ?
C00Z C015 1.377(7) . ?
C010 C015 1.409(7) . ?
C010 C019 1.387(7) . ?
C012 C01E 1.379(7) . ?
C012 C01T 1.467(8) . ?
C013 C018 1.370(7) . ?
C013 C01N 1.396(7) . ?
F014 C01A 1.285(7) . ?
C016 C01J 1.389(8) . ?
C017 F01D 1.268(7) . ?
C018 C01K 1.394(8) . ?
F01C C01O 1.231(7) . ?
C01F C01J 1.360(8) . ?
C01F C01Y 1.376(8) . ?
C01F C023 1.510(8) . ?
F01G C01O 1.268(7) . ?
C01H C01K 1.367(8) . ?
C01H C01U 1.378(8) . ?
C01H C024 1.528(8) . ?
F01I C01T 1.232(7) . ?
C01L C01R 1.381(8) . ?
C01M C01V 1.381(8) . ?
C01N C01U 1.380(8) . ?
C01O F021 1.288(8) . ?
C01P C01W 1.392(8) . ?
C01Q C01Y 1.389(8) . ?
C01R C01S 1.377(9) . ?
C01S C01W 1.349(9) . ?
C01S C025 1.518(8) . ?
C01T F022 1.303(8) . ?
C01V C01X 1.364(10) . ?
C01X C020 1.370(10) . ?
C01X C026 1.533(9) . ?
C01Z C020 1.392(9) . ?
